data_2007787
loop_
_publ_author_name
'Wijaya, Karna'
'Moers, Oliver'
'Blaschette, Armand'
'Jones, Peter G.'

_publ_section_title
;
 Polysulfonylamines. CVI.
 1,4,7,10,13,16-Hexaoxacyclooctadecane--Dimethyl
 Sulfoxide--Bis(4-fluorophenylsulfonyl)amine (1/2/2)
;
_journal_issue 11
_journal_name_full 'Acta Crystallographica Section C'
_journal_page_first 1707
_journal_page_last 1710
_journal_paper_doi 10.1107/S0108270198007203
_journal_volume 54
_journal_year 1998
_chemical_formula_moiety 'C12 H24 O6 , 2C2 H6 O S , 2C12 H9 F2 N O4 S2'
_chemical_formula_sum 'C40 H54 F4 N2 O16 S6'
_chemical_formula_weight 1087.21
_chemical_name_systematic
;
 1,4,7,1O,13,16-Hexaoxacyclooctadecane--
 Dimethyl Sulfoxide--bis(4-fluorophenylsulfonyl)amine (1/2/2)
;
_space_group_IT_number 2
_symmetry_cell_setting triclinic
_symmetry_space_group_name_Hall '-P 1'
_symmetry_space_group_name_H-M 'P -1'
_audit_creation_method SHELXL
_cell_angle_alpha 77.46(3)
_cell_angle_beta 71.93(3)
_cell_angle_gamma 73.94(3)
_cell_formula_units_Z 1
_cell_length_a 9.466(3)
_cell_length_b 9.564(3)
_cell_length_c 14.842(6)
_cell_measurement_reflns_used 47
_cell_measurement_temperature 143(2)
_cell_measurement_theta_max 11.5
_cell_measurement_theta_min 10.0
_cell_volume 1214.8(8)
_computing_cell_refinement DIF4
_computing_data_collection 'DIF4 (Stoe & Cie, 1992a)'
_computing_data_reduction 'REDU4 (Stoe & Cie, 1992b)'
_computing_molecular_graphics 'XP (Siemens, 1994)'
_computing_publication_material SHELXL93
_computing_structure_refinement 'SHELXL93 (Sheldrick, 1993)'
_computing_structure_solution 'SHELXS86 (Sheldrick, 1990)'
_diffrn_ambient_temperature 143(2)
_diffrn_measurement_device 'Stoe Stadi-4'
_diffrn_measurement_method \w/\q
_diffrn_radiation_monochromator graphite
_diffrn_radiation_source 'fine-focus sealed tube'
_diffrn_radiation_type MoK\a
_diffrn_radiation_wavelength 0.71073
_diffrn_reflns_av_R_equivalents 0.033
_diffrn_reflns_av_sigmaI/netI 0.017
_diffrn_reflns_limit_h_max 9
_diffrn_reflns_limit_h_min -10
_diffrn_reflns_limit_k_max 11
_diffrn_reflns_limit_k_min -11
_diffrn_reflns_limit_l_max 17
_diffrn_reflns_limit_l_min 0
_diffrn_reflns_number 4221
_diffrn_reflns_theta_max 25.04
_diffrn_reflns_theta_min 3.06
_diffrn_standards_decay_% 0
_diffrn_standards_interval_time 60
_diffrn_standards_number 3
_exptl_absorpt_coefficient_mu 0.366
_exptl_absorpt_correction_type none
_exptl_crystal_colour colourless
_exptl_crystal_density_diffrn 1.486
_exptl_crystal_density_meas ?
_exptl_crystal_description block
_exptl_crystal_F_000 568
_exptl_crystal_size_max 0.6
_exptl_crystal_size_mid 0.6
_exptl_crystal_size_min 0.5
_refine_diff_density_max 0.29
_refine_diff_density_min -0.36
_refine_ls_extinction_coef 0.0152(12)
_refine_ls_extinction_method SHELXL93
_refine_ls_goodness_of_fit_all 1.061
_refine_ls_goodness_of_fit_obs 1.073
_refine_ls_hydrogen_treatment 'H atoms: see text'
_refine_ls_matrix_type full
_refine_ls_number_parameters 314
_refine_ls_number_reflns 4055
_refine_ls_number_restraints 0
_refine_ls_restrained_S_all 1.061
_refine_ls_restrained_S_obs 1.073
_refine_ls_R_factor_all 0.034
_refine_ls_R_factor_obs 0.031
_refine_ls_shift/esd_max 0.000
_refine_ls_shift/esd_mean 0.000
_refine_ls_structure_factor_coef Fsqd
_refine_ls_weighting_details 'w = 1/[\s^2^(Fo^2^)+(0.0427P)^2^+0.6534P] where P=(Fo^2^+2Fc^2^)/3'
_refine_ls_weighting_scheme calc
_refine_ls_wR_factor_all 0.084
_refine_ls_wR_factor_obs 0.081
_reflns_number_observed 3752
_reflns_number_total 4055
_reflns_observed_criterion I>2sigma(I)
_cod_data_source_file bm1256.cif
_cod_data_source_block krampe
_cod_depositor_comments
;
The following automatic conversions were performed:

'_geom_torsion_publ_flag' value 'Y' changed to 'y' according to
/home/saulius/struct/CIF-dictionaries/cif_core.dic dictionary named
'cif_core.dic' version 2.4.1 from 2010-06-29 (9 times).

Automatic conversion script
Id: cif_fix_values 1715 2011-07-08 13:25:40Z adriana 

The following automatic conversions were performed:

'_exptl_crystal_density_meas' value 'not measured' was changed to '?'
- the value is perceived as not measured.

Automatic conversion script
Id: cif_fix_values 3008 2015-01-20 13:52:24Z robertas 

The following automatic conversions were performed:

'_refine_ls_weighting_scheme' value 'calc w =
1/[\s^2^(Fo^2^)+(0.0427P)^2^+0.6534P] where P=(Fo^2^+2Fc^2^)/3' was
changed to 'calc'. New tag '_refine_ls_weighting_details' was
created. The value of the new tag was set to 'w =
1/[\s^2^(Fo^2^)+(0.0427P)^2^+0.6534P] where P=(Fo^2^+2Fc^2^)/3'.

Automatic conversion script
Id: cif_fix_values 3143 2015-03-26 13:38:13Z robertas 
;
_cod_original_cell_volume 1214.8(7)
_cod_database_code 2007787

loop_
_symmetry_equiv_pos_as_xyz
'x, y, z'
'-x, -y, -z'

loop_
_atom_site_aniso_label
_atom_site_aniso_U_11
_atom_site_aniso_U_22
_atom_site_aniso_U_33
_atom_site_aniso_U_12
_atom_site_aniso_U_13
_atom_site_aniso_U_23
N 0.0240(8) 0.0248(7) 0.0178(7) -0.0058(6) -0.0049(6) 0.0008(6)
S1 0.0202(2) 0.0232(2) 0.0282(2) -0.00440(17) -0.00729(17) 0.00148(17)
S2 0.0264(3) 0.0219(2) 0.0221(2) -0.00369(17) -0.00798(17) -0.00125(16)
O1 0.0371(8) 0.0330(7) 0.0411(8) -0.0100(6) -0.0241(6) 0.0027(6)
O2 0.0252(7) 0.0299(7) 0.0418(8) -0.0039(6) 0.0028(6) 0.0008(6)
O3 0.0350(8) 0.0242(6) 0.0357(7) -0.0096(5) -0.0146(6) 0.0044(5)
O4 0.0351(8) 0.0384(7) 0.0285(7) 0.0012(6) -0.0077(6) -0.0099(6)
C1 0.0226(9) 0.0217(8) 0.0239(8) -0.0055(7) -0.0096(7) -0.0003(7)
C2 0.0268(10) 0.0306(10) 0.0279(10) -0.0055(8) -0.0027(8) 0.0003(7)
C3 0.0397(12) 0.0298(10) 0.0302(10) -0.0093(8) -0.0055(8) 0.0084(8)
C4 0.0334(11) 0.0226(9) 0.0359(10) -0.0006(8) -0.0139(8) 0.0024(8)
C5 0.0240(10) 0.0282(9) 0.0291(9) -0.0041(7) -0.0078(7) -0.0048(7)
C6 0.0241(9) 0.0253(9) 0.0211(8) -0.0084(7) -0.0077(7) -0.0009(7)
C7 0.0263(10) 0.0224(8) 0.0213(8) -0.0060(7) -0.0107(7) -0.0016(7)
C8 0.0299(10) 0.0299(9) 0.0209(9) -0.0090(8) -0.0082(7) -0.0020(7)
C9 0.0448(12) 0.0277(9) 0.0232(9) -0.0105(8) -0.0155(8) 0.0026(7)
C10 0.0359(11) 0.0255(9) 0.0340(10) 0.0015(8) -0.0209(8) -0.0041(8)
C11 0.0262(10) 0.0331(10) 0.0337(10) -0.0054(8) -0.0097(8) -0.0091(8)
C12 0.0285(10) 0.0256(9) 0.0248(9) -0.0095(7) -0.0076(7) -0.0014(7)
F1 0.0441(7) 0.0314(6) 0.0508(8) 0.0057(5) -0.0122(6) 0.0122(5)
F2 0.0478(8) 0.0414(7) 0.0480(7) 0.0099(6) -0.0260(6) 0.0002(6)
S3 0.0291(3) 0.0390(3) 0.0206(2) -0.0050(2) -0.00592(18) -0.00003(18)
C31 0.0594(15) 0.0411(12) 0.0465(13) 0.0027(11) -0.0240(11) -0.0167(10)
C32 0.0330(11) 0.0304(10) 0.0331(10) -0.0025(8) -0.0119(8) -0.0014(8)
O33 0.0275(7) 0.0531(9) 0.0218(7) -0.0020(6) -0.0087(5) -0.0031(6)
O21 0.0274(7) 0.0321(7) 0.0291(7) -0.0103(5) -0.0072(5) -0.0080(5)
O24 0.0268(7) 0.0262(6) 0.0331(7) -0.0079(5) -0.0118(5) 0.0018(5)
O27 0.0232(7) 0.0364(7) 0.0326(7) -0.0061(5) -0.0109(5) -0.0016(5)
C22 0.0317(11) 0.0357(10) 0.0266(9) -0.0048(8) -0.0078(8) -0.0068(8)
C23 0.0268(10) 0.0372(10) 0.0280(10) -0.0062(8) -0.0085(8) 0.0026(8)
C25 0.0262(10) 0.0268(9) 0.0352(10) -0.0093(7) -0.0043(8) -0.0011(8)
C26 0.0216(10) 0.0324(10) 0.0409(11) -0.0081(8) -0.0060(8) -0.0048(8)
C28 0.0305(11) 0.0408(11) 0.0380(11) -0.0152(9) -0.0178(9) 0.0007(8)
C29 0.0399(12) 0.0367(10) 0.0354(10) -0.0173(9) -0.0166(9) -0.0052(8)

loop_
_atom_site_label
_atom_site_fract_x
_atom_site_fract_y
_atom_site_fract_z
_atom_site_U_iso_or_equiv
_atom_site_thermal_displace_type
_atom_site_calc_flag
_atom_site_refinement_flags
_atom_site_occupancy
_atom_site_disorder_group
_atom_site_type_symbol
N 0.67862(17) 0.64364(16) 0.25033(11) 0.0229(3) Uani d . 1 . N
H01 0.736(3) 0.640(2) 0.1941(17) 0.036(6) Uiso d . 1 . H
S1 0.56926(5) 0.52430(5) 0.28598(3) 0.02460(13) Uani d . 1 . S
S2 0.74301(5) 0.71330(5) 0.31882(3) 0.02380(13) Uani d . 1 . S
O1 0.52985(16) 0.51863(14) 0.20129(10) 0.0347(3) Uani d . 1 . O
O2 0.45151(15) 0.56335(14) 0.36922(10) 0.0366(3) Uani d . 1 . O
O3 0.81844(15) 0.81988(13) 0.25404(9) 0.0312(3) Uani d . 1 . O
O4 0.62107(16) 0.75440(15) 0.39915(9) 0.0354(3) Uani d . 1 . O
C1 0.6859(2) 0.35341(18) 0.31731(12) 0.0223(4) Uani d . 1 . C
C2 0.6299(2) 0.2656(2) 0.40080(13) 0.0304(4) Uani d . 1 . C
H2 0.5312 0.2982 0.4412 0.037 Uiso calc R 1 . H
C3 0.7196(2) 0.1294(2) 0.42482(14) 0.0359(5) Uani d . 1 . C
H3 0.6832 0.0660 0.4812 0.043 Uiso calc R 1 . H
C4 0.8620(2) 0.0885(2) 0.36523(14) 0.0318(4) Uani d . 1 . C
C5 0.9203(2) 0.17357(19) 0.28133(13) 0.0272(4) Uani d . 1 . C
H5 1.0195 0.1404 0.2417 0.033 Uiso calc R 1 . H
C6 0.8302(2) 0.30834(19) 0.25662(12) 0.0229(4) Uani d . 1 . C
H6 0.8661 0.3696 0.1990 0.027 Uiso calc R 1 . H
C7 0.8819(2) 0.56822(18) 0.35771(12) 0.0224(4) Uani d . 1 . C
C8 0.8407(2) 0.47431(19) 0.44196(12) 0.0264(4) Uani d . 1 . C
H8 0.7383 0.4901 0.4806 0.032 Uiso calc R 1 . H
C9 0.9505(2) 0.3573(2) 0.46912(13) 0.0309(4) Uani d . 1 . C
H9 0.9249 0.2906 0.5260 0.037 Uiso calc R 1 . H
C10 1.0975(2) 0.3401(2) 0.41187(14) 0.0308(4) Uani d . 1 . C
C11 1.1412(2) 0.4325(2) 0.32849(14) 0.0302(4) Uani d . 1 . C
H11 1.2444 0.4178 0.2912 0.036 Uiso calc R 1 . H
C12 1.0308(2) 0.54735(19) 0.30069(13) 0.0258(4) Uani d . 1 . C
H12 1.0567 0.6118 0.2427 0.031 Uiso calc R 1 . H
F1 0.95151(14) -0.04316(13) 0.38953(9) 0.0481(3) Uani d . 1 . F
F2 1.20577(15) 0.22750(13) 0.43892(9) 0.0478(3) Uani d . 1 . F
S3 0.81333(5) 0.68354(5) -0.01520(3) 0.03096(14) Uani d . 1 . S
C31 0.7548(3) 0.5352(2) -0.03752(17) 0.0479(6) Uani d . 1 . C
H31A 0.6786 0.5027 0.0193 0.057 Uiso calc R 1 . H
H31B 0.8433 0.4534 -0.0520 0.057 Uiso calc R 1 . H
H31C 0.7102 0.5681 -0.0921 0.057 Uiso calc R 1 . H
C32 0.6315(2) 0.8044(2) 0.01678(14) 0.0329(4) Uani d . 1 . C
H32A 0.6410 0.8876 0.0413 0.040 Uiso calc R 1 . H
H32B 0.5613 0.7515 0.0664 0.040 Uiso calc R 1 . H
H32C 0.5919 0.8406 -0.0397 0.040 Uiso calc R 1 . H
O33 0.86480(15) 0.62646(16) 0.07593(9) 0.0354(3) Uani d . 1 . O
O21 0.46504(14) 0.95262(14) -0.16864(9) 0.0283(3) Uani d . 1 . O
O24 0.73358(14) 1.03378(13) -0.17823(9) 0.0284(3) Uani d . 1 . O
O27 0.72168(14) 1.15492(14) -0.00879(9) 0.0306(3) Uani d . 1 . O
C22 0.5923(2) 0.9415(2) -0.24968(13) 0.0315(4) Uani d . 1 . C
H22A 0.5584 0.9521 -0.3081 0.038 Uiso calc R 1 . H
H22B 0.6627 0.8441 -0.2427 0.038 Uiso calc R 1 . H
C23 0.6716(2) 1.0604(2) -0.25794(13) 0.0318(4) Uani d . 1 . C
H23A 0.7542 1.0619 -0.3183 0.038 Uiso calc R 1 . H
H23B 0.5985 1.1571 -0.2590 0.038 Uiso calc R 1 . H
C25 0.7988(2) 1.1503(2) -0.17706(14) 0.0302(4) Uani d . 1 . C
H25A 0.7226 1.2448 -0.1794 0.036 Uiso calc R 1 . H
H25B 0.8870 1.1568 -0.2338 0.036 Uiso calc R 1 . H
C26 0.8497(2) 1.1223(2) -0.08769(14) 0.0319(4) Uani d . 1 . C
H26A 0.9033 1.0180 -0.0764 0.038 Uiso calc R 1 . H
H26B 0.9217 1.1845 -0.0948 0.038 Uiso calc R 1 . H
C28 0.7640(2) 1.1189(2) 0.07892(14) 0.0339(4) Uani d . 1 . C
H28A 0.8352 1.1787 0.0775 0.041 Uiso calc R 1 . H
H28B 0.8167 1.0138 0.0875 0.041 Uiso calc R 1 . H
C29 0.6251(2) 1.1480(2) 0.16026(14) 0.0339(4) Uani d . 1 . C
H29A 0.6548 1.1358 0.2204 0.041 Uiso calc R 1 . H
H29B 0.5662 1.2501 0.1485 0.041 Uiso calc R 1 . H

loop_
_atom_type_symbol
_atom_type_description
_atom_type_scat_dispersion_real
_atom_type_scat_dispersion_imag
_atom_type_scat_source
C C 0.0033 0.0016 'International Tables Vol C Tables 4.2.6.8 and 6.1.1.4'
H H 0.0000 0.0000 'International Tables Vol C Tables 4.2.6.8 and 6.1.1.4'
N N 0.0061 0.0033 'International Tables Vol C Tables 4.2.6.8 and 6.1.1.4'
O O 0.0106 0.0060 'International Tables Vol C Tables 4.2.6.8 and 6.1.1.4'
F F 0.0171 0.0103 'International Tables Vol C Tables 4.2.6.8 and 6.1.1.4'
S S 0.1246 0.1234 'International Tables Vol C Tables 4.2.6.8 and 6.1.1.4'

loop_
_geom_angle_atom_site_label_1
_geom_angle_atom_site_label_2
_geom_angle_atom_site_label_3
_geom_angle_site_symmetry_1
_geom_angle_site_symmetry_3
_geom_angle
_geom_angle_publ_flag
S1 N S2 . . 126.90(10) y
S1 N H01 . . 114(2) y
S2 N H01 . . 114(2) y
O2 S1 O1 . . 119.50(9) ?
O2 S1 N . . 109.56(9) ?
O1 S1 N . . 103.84(8) ?
O2 S1 C1 . . 108.32(9) ?
O1 S1 C1 . . 108.47(8) ?
N S1 C1 . . 106.39(8) ?
O4 S2 O3 . . 120.64(9) ?
O4 S2 N . . 108.47(9) ?
O3 S2 N . . 103.97(8) ?
O4 S2 C7 . . 109.17(9) ?
O3 S2 C7 . . 108.16(9) ?
N S2 C7 . . 105.34(8) ?
C2 C1 C6 . . 121.67(16) ?
C2 C1 S1 . . 118.77(14) ?
C6 C1 S1 . . 119.54(13) ?
C1 C2 C3 . . 119.11(17) ?
C4 C3 C2 . . 118.27(17) ?
F1 C4 C3 . . 118.48(17) ?
F1 C4 C5 . . 117.75(17) ?
C3 C4 C5 . . 123.78(17) ?
C4 C5 C6 . . 118.01(17) ?
C5 C6 C1 . . 119.15(16) ?
C12 C7 C8 . . 121.24(16) ?
C12 C7 S2 . . 118.52(13) ?
C8 C7 S2 . . 120.20(14) ?
C9 C8 C7 . . 119.22(18) ?
C10 C9 C8 . . 118.36(17) ?
F2 C10 C9 . . 118.61(17) ?
F2 C10 C11 . . 117.97(18) ?
C9 C10 C11 . . 123.42(17) ?
C10 C11 C12 . . 118.04(18) ?
C11 C12 C7 . . 119.70(17) ?
O33 S3 C32 . . 106.79(9) y
O33 S3 C31 . . 105.22(10) y
C32 S3 C31 . . 98.69(11) y
C22 O21 C29 . 2_675 112.24(14) ?
C25 O24 C23 . . 111.81(14) ?
C26 O27 C28 . . 111.45(14) ?
O21 C22 C23 . . 108.46(15) ?
O24 C23 C22 . . 108.95(15) ?
O24 C25 C26 . . 109.29(15) ?
O27 C26 C25 . . 109.73(15) ?
O27 C28 C29 . . 109.61(16) ?
O21 C29 C28 2_675 . 108.60(16) ?

loop_
_geom_bond_atom_site_label_1
_geom_bond_atom_site_label_2
_geom_bond_site_symmetry_2
_geom_bond_distance
_geom_bond_publ_flag
N S1 . 1.6449(16) y
N S2 . 1.6589(16) y
S1 O2 . 1.4228(15) ?
S1 O1 . 1.4331(15) ?
S1 C1 . 1.7596(18) ?
S2 O4 . 1.4168(15) ?
S2 O3 . 1.4228(14) ?
S2 C7 . 1.7608(18) ?
C1 C2 . 1.381(3) ?
C1 C6 . 1.394(3) ?
C2 C3 . 1.386(3) ?
C3 C4 . 1.368(3) ?
C4 F1 . 1.355(2) ?
C4 C5 . 1.378(3) ?
C5 C6 . 1.380(3) ?
C7 C12 . 1.386(3) ?
C7 C8 . 1.388(3) ?
C8 C9 . 1.385(3) ?
C9 C10 . 1.373(3) ?
C10 F2 . 1.352(2) ?
C10 C11 . 1.376(3) ?
C11 C12 . 1.380(3) ?
S3 O33 . 1.5186(14) y
S3 C32 . 1.776(2) y
S3 C31 . 1.784(2) y
O21 C22 . 1.412(2) ?
O21 C29 2_675 1.417(2) ?
O24 C25 . 1.421(2) ?
O24 C23 . 1.423(2) ?
O27 C26 . 1.417(2) ?
O27 C28 . 1.424(2) ?
C22 C23 . 1.492(3) ?
C25 C26 . 1.495(3) ?
C28 C29 . 1.491(3) ?

loop_
_geom_hbond_atom_site_label_D
_geom_hbond_atom_site_label_H
_geom_hbond_atom_site_label_A
_geom_hbond_site_symmetry_A
_geom_hbond_distance_DH
_geom_hbond_distance_HA
_geom_hbond_distance_DA
_geom_hbond_angle_DHA
_geom_hbond_publ_flag
N H01 O33 . 0.84(2) 1.81(2) 2.651(2) 177(2) y
C32 H32C O21 . 0.98 2.47 3.439(3) 173 y
C32 H32A O21 2_675 0.98 2.48 3.338(3) 146 y
C32 H32C O24 . 0.98 2.73 3.287(3) 117 y
C32 H32A O27 . 0.98 2.75 3.598(3) 145 y

loop_
_geom_torsion_atom_site_label_1
_geom_torsion_atom_site_label_2
_geom_torsion_atom_site_label_3
_geom_torsion_atom_site_label_4
_geom_torsion_site_symmetry_2
_geom_torsion_site_symmetry_3
_geom_torsion_site_symmetry_4
_geom_torsion
_geom_torsion_publ_flag
S2 N S1 O1 . . . 171.74(11) y
S2 N S1 O2 . . . 43.00(13) y
S2 N S1 C1 . . . -73.88(13) y
N S1 C1 C2 . . . 135.93(15) y
S1 N S2 O3 . . . -174.57(10) y
S1 N S2 O4 . . . -45.01(13) y
S1 N S2 C7 . . . 71.78(13) y
N S2 C7 C8 . . . -90.05(16) y
O2 S1 C1 C2 . . . 18.23(18) ?
O1 S1 C1 C2 . . . -112.89(16) ?
O2 S1 C1 C6 . . . -163.32(14) ?
O1 S1 C1 C6 . . . 65.57(16) ?
N S1 C1 C6 . . . -45.61(16) ?
C6 C1 C2 C3 . . . 0.1(3) ?
S1 C1 C2 C3 . . . 178.50(15) ?
C1 C2 C3 C4 . . . 1.2(3) ?
C2 C3 C4 F1 . . . 178.53(18) ?
C2 C3 C4 C5 . . . -1.6(3) ?
F1 C4 C5 C6 . . . -179.44(17) ?
C3 C4 C5 C6 . . . 0.7(3) ?
C4 C5 C6 C1 . . . 0.6(3) ?
C2 C1 C6 C5 . . . -1.0(3) ?
S1 C1 C6 C5 . . . -179.40(13) ?
O4 S2 C7 C12 . . . -156.06(14) ?
O3 S2 C7 C12 . . . -23.07(16) ?
N S2 C7 C12 . . . 87.63(15) ?
O4 S2 C7 C8 . . . 26.26(17) ?
O3 S2 C7 C8 . . . 159.26(14) ?
C12 C7 C8 C9 . . . -0.3(3) ?
S2 C7 C8 C9 . . . 177.32(14) ?
C7 C8 C9 C10 . . . 1.0(3) ?
C8 C9 C10 F2 . . . 178.87(16) ?
C8 C9 C10 C11 . . . -0.4(3) ?
F2 C10 C11 C12 . . . 179.89(16) ?
C9 C10 C11 C12 . . . -0.8(3) ?
C10 C11 C12 C7 . . . 1.5(3) ?
C8 C7 C12 C11 . . . -1.0(3) ?
S2 C7 C12 C11 . . . -178.63(14) ?
O21 C22 C23 O24 . . . 65.92(19) y
C25 O24 C23 C22 . . . -174.65(15) y
C23 O24 C25 C26 . . . 175.20(15) y
O24 C25 C26 O27 . . . -76.31(19) y
C28 O27 C26 C25 . . . 175.47(15) y
C26 O27 C28 C29 . . . -177.23(15) y
O27 C28 C29 O21 . . 2_675 67.1(2) y
C28 C29 O21 C22 . 2_675 2_675 174.55(15) y
C29 O21 C22 C23 2_675 2_675 2_675 174.62(15) y
